data_2019626
loop_
_publ_author_name
'M\"uller, Manuela'
'Lerner, Hans-Wolfram'
'Bolte, Michael'

_publ_section_title
;
 Polymorphism of
 2,5-[(diphenylphosphanyl)methyl]-1,1,2,4,4,5-hexaphenyl-1,4-diphospha-2,5-diboracyclohexane
;
_journal_coeditor_code UK3100
_journal_issue 8
_journal_name_full 'Acta Crystallographica Section C'
_journal_page_first
;
;
_journal_paper_doi 10.1107/S2053229614016684
_journal_volume 70
_journal_year 2014
_chemical_formula_iupac 'C64 H58 B2 P4, C7 H8'
_chemical_formula_moiety 'C64 H58 B2 P4, C7 H8'
_chemical_formula_sum 'C71 H66 B2 P4'
_chemical_formula_weight 1064.74
_chemical_name_systematic
'2,5-[(Diphenylphosphanyl)methyl]-1,1,2,4,4,5-hexaphenyl-1,4-diphospha-2,5-diboracyclohexane toluene monosolvate'
_space_group_IT_number 14
_symmetry_cell_setting monoclinic
_symmetry_space_group_name_Hall '-P 2ybc'
_symmetry_space_group_name_H-M 'P 1 21/c 1'
_atom_sites_solution_hydrogens geom
_atom_sites_solution_primary direct
_atom_sites_solution_secondary difmap
_audit_creation_method SHELXL-97
_cell_angle_alpha 90.00
_cell_angle_beta 109.813(5)
_cell_angle_gamma 90.00
_cell_formula_units_Z 4
_cell_length_a 22.8933(18)
_cell_length_b 13.4283(6)
_cell_length_c 20.2287(13)
_cell_measurement_reflns_used 15406
_cell_measurement_temperature 173(2)
_cell_measurement_theta_max 25.3
_cell_measurement_theta_min 3.8
_cell_volume 5850.5(7)
_computing_cell_refinement 'X-AREA (Stoe & Cie, 2001)'
_computing_data_collection 'X-AREA (Stoe & Cie, 2001)'
_computing_data_reduction 'X-AREA (Stoe & Cie, 2001)'
_computing_molecular_graphics 'XP (Sheldrick, 2008)'
_computing_publication_material 'SHELXL97 (Sheldrick, 2008) and publCIF (Westrip, 2010)'
_computing_structure_refinement 'SHELXL97 (Sheldrick, 2008)'
_computing_structure_solution 'SHELXS97 (Sheldrick, 2008)'
_diffrn_ambient_temperature 173(2)
_diffrn_measured_fraction_theta_full 0.997
_diffrn_measured_fraction_theta_max 0.984
_diffrn_measurement_device_type 'Stoe IPDS II two-circle'
_diffrn_measurement_method \w
_diffrn_radiation_monochromator graphite
_diffrn_radiation_source 'fine-focus sealed tube'
_diffrn_radiation_type MoK\a
_diffrn_radiation_wavelength 0.71073
_diffrn_reflns_av_R_equivalents 0.0813
_diffrn_reflns_av_sigmaI/netI 0.1279
_diffrn_reflns_limit_h_max 27
_diffrn_reflns_limit_h_min -27
_diffrn_reflns_limit_k_max 16
_diffrn_reflns_limit_k_min -16
_diffrn_reflns_limit_l_max 24
_diffrn_reflns_limit_l_min -24
_diffrn_reflns_number 50113
_diffrn_reflns_theta_full 25.00
_diffrn_reflns_theta_max 25.70
_diffrn_reflns_theta_min 3.38
_diffrn_standards_number 0
_exptl_absorpt_coefficient_mu 0.172
_exptl_absorpt_correction_T_max 0.9827
_exptl_absorpt_correction_T_min 0.9520
_exptl_absorpt_correction_type multi-scan
_exptl_absorpt_process_details '(MULABS; Spek, 2009; Blessing, 1995)'
_exptl_crystal_colour colourless
_exptl_crystal_density_diffrn 1.209
_exptl_crystal_density_method 'not measured'
_exptl_crystal_description block
_exptl_crystal_F_000 2248
_exptl_crystal_size_max 0.18
_exptl_crystal_size_mid 0.17
_exptl_crystal_size_min 0.15
_refine_diff_density_max 0.412
_refine_diff_density_min -0.292
_refine_ls_extinction_method none
_refine_ls_goodness_of_fit_ref 0.940
_refine_ls_hydrogen_treatment constr
_refine_ls_matrix_type full
_refine_ls_number_parameters 695
_refine_ls_number_reflns 10969
_refine_ls_number_restraints 0
_refine_ls_restrained_S_all 0.940
_refine_ls_R_factor_all 0.1375
_refine_ls_R_factor_gt 0.0662
_refine_ls_shift/su_max 0.000
_refine_ls_shift/su_mean 0.000
_refine_ls_structure_factor_coef Fsqd
_refine_ls_weighting_details 'calc w=1/[\s^2^(Fo^2^)+(0.0390P)^2^] where P=(Fo^2^+2Fc^2^)/3'
_refine_ls_weighting_scheme calc
_refine_ls_wR_factor_gt 0.1087
_refine_ls_wR_factor_ref 0.1281
_reflns_number_gt 6016
_reflns_number_total 10969
_reflns_threshold_expression I>2\s(I)
_cod_data_source_file uk3100sup1.cif
_cod_data_source_block Ic
_cod_original_cell_volume 5850.5(6)
_cod_original_sg_symbol_H-M 'P 21/c'
_cod_database_code 2019626
_cod_database_fobs_code 2019626

loop_
_symmetry_equiv_pos_as_xyz
'x, y, z'
'-x, y+1/2, -z+1/2'
'-x, -y, -z'
'x, -y-1/2, z-1/2'

loop_
_atom_site_type_symbol
_atom_site_label
_atom_site_fract_x
_atom_site_fract_y
_atom_site_fract_z
_atom_site_U_iso_or_equiv
_atom_site_adp_type
_atom_site_calc_flag
_atom_site_refinement_flags
_atom_site_occupancy
_atom_site_symmetry_multiplicity
C C1 0.20960(17) 0.7761(2) 0.15536(19) 0.0234(8) Uani d . 1 1
H H1A 0.2220 0.8461 0.1523 0.028 Uiso calc R 1 1
H H1B 0.1853 0.7548 0.1070 0.028 Uiso calc R 1 1
B B1 0.16146(19) 0.7758(3) 0.2012(2) 0.0224(9) Uani d . 1 1
P P1 0.21366(4) 0.81068(6) 0.30159(5) 0.0211(2) Uani d . 1 1
C C2 0.28431(16) 0.7372(2) 0.32906(19) 0.0216(7) Uani d . 1 1
H H2A 0.3085 0.7566 0.3779 0.026 Uiso calc R 1 1
H H2B 0.2722 0.6666 0.3304 0.026 Uiso calc R 1 1
B B2 0.33225(19) 0.7428(3) 0.2822(2) 0.0233(9) Uani d . 1 1
P P2 0.28049(4) 0.70182(6) 0.18375(5) 0.0211(2) Uani d . 1 1
C C3 0.13489(17) 0.6644(2) 0.2111(2) 0.0256(8) Uani d . 1 1
H H3A 0.1093 0.6705 0.2417 0.031 Uiso calc R 1 1
H H3B 0.1706 0.6207 0.2355 0.031 Uiso calc R 1 1
P P3 0.08751(5) 0.60361(7) 0.12716(5) 0.0262(2) Uani d . 1 1
C C4 0.35378(17) 0.8570(2) 0.2720(2) 0.0257(8) Uani d . 1 1
H H4A 0.3165 0.8987 0.2503 0.031 Uiso calc R 1 1
H H4B 0.3782 0.8562 0.2399 0.031 Uiso calc R 1 1
P P4 0.40108(5) 0.91200(6) 0.35717(5) 0.0256(2) Uani d . 1 1
C C11 0.10665(18) 0.8579(3) 0.1707(2) 0.0272(8) Uani d . 1 1
C C12 0.10257(19) 0.9202(3) 0.1132(2) 0.0324(9) Uani d . 1 1
H H12 0.1323 0.9130 0.0903 0.039 Uiso calc R 1 1
C C13 0.0561(2) 0.9925(3) 0.0889(3) 0.0466(12) Uani d . 1 1
H H13 0.0557 1.0344 0.0509 0.056 Uiso calc R 1 1
C C14 0.0114(2) 1.0036(3) 0.1192(3) 0.0528(13) Uani d . 1 1
H H14 -0.0200 1.0528 0.1026 0.063 Uiso calc R 1 1
C C15 0.0128(2) 0.9421(3) 0.1742(3) 0.0463(11) Uani d . 1 1
H H15 -0.0182 0.9490 0.1956 0.056 Uiso calc R 1 1
C C16 0.05892(18) 0.8698(3) 0.1992(2) 0.0345(9) Uani d . 1 1
H H16 0.0580 0.8275 0.2365 0.041 Uiso calc R 1 1
C C21 0.39177(17) 0.6679(2) 0.3141(2) 0.0261(8) Uani d . 1 1
C C22 0.39923(17) 0.6039(3) 0.3708(2) 0.0300(9) Uani d . 1 1
H H22 0.3679 0.6023 0.3919 0.036 Uiso calc R 1 1
C C23 0.4511(2) 0.5418(3) 0.3978(3) 0.0481(12) Uani d . 1 1
H H23 0.4538 0.4976 0.4354 0.058 Uiso calc R 1 1
C C24 0.4988(2) 0.5449(3) 0.3696(3) 0.0498(12) Uani d . 1 1
H H24 0.5345 0.5041 0.3882 0.060 Uiso calc R 1 1
C C25 0.4932(2) 0.6084(3) 0.3143(3) 0.0441(11) Uani d . 1 1
H H25 0.5253 0.6107 0.2944 0.053 Uiso calc R 1 1
C C26 0.44138(18) 0.6691(3) 0.2870(2) 0.0336(9) Uani d . 1 1
H H26 0.4391 0.7126 0.2492 0.040 Uiso calc R 1 1
C C31 0.23447(18) 0.9417(2) 0.3232(2) 0.0278(8) Uani d . 1 1
C C32 0.2672(2) 0.9670(3) 0.3927(2) 0.0385(10) Uani d . 1 1
H H32 0.2808 0.9165 0.4274 0.046 Uiso calc R 1 1
C C33 0.2799(2) 1.0667(3) 0.4111(3) 0.0527(14) Uani d . 1 1
H H33 0.3019 1.0838 0.4586 0.063 Uiso calc R 1 1
C C34 0.2609(2) 1.1408(3) 0.3611(4) 0.0594(16) Uani d . 1 1
H H34 0.2699 1.2085 0.3743 0.071 Uiso calc R 1 1
C C35 0.2289(2) 1.1168(3) 0.2925(3) 0.0528(14) Uani d . 1 1
H H35 0.2160 1.1680 0.2581 0.063 Uiso calc R 1 1
C C36 0.2152(2) 1.0164(3) 0.2726(3) 0.0352(10) Uani d . 1 1
H H36 0.1931 0.9998 0.2250 0.042 Uiso calc R 1 1
C C41 0.17326(17) 0.7831(2) 0.36404(19) 0.0247(8) Uani d . 1 1
C C42 0.13529(19) 0.8550(3) 0.3786(2) 0.0339(9) Uani d . 1 1
H H42 0.1308 0.9183 0.3565 0.041 Uiso calc R 1 1
C C43 0.1038(2) 0.8350(3) 0.4253(2) 0.0426(11) Uani d . 1 1
H H43 0.0783 0.8849 0.4349 0.051 Uiso calc R 1 1
C C44 0.1094(2) 0.7438(3) 0.4576(2) 0.0423(11) Uani d . 1 1
H H44 0.0878 0.7307 0.4893 0.051 Uiso calc R 1 1
C C45 0.1466(2) 0.6708(3) 0.4441(2) 0.0424(11) Uani d . 1 1
H H45 0.1504 0.6077 0.4664 0.051 Uiso calc R 1 1
C C46 0.17873(19) 0.6902(3) 0.3975(2) 0.0346(9) Uani d . 1 1
H H46 0.2044 0.6401 0.3885 0.042 Uiso calc R 1 1
C C51 0.32078(16) 0.7237(2) 0.12081(19) 0.0237(8) Uani d . 1 1
C C52 0.3599(2) 0.6493(3) 0.1104(2) 0.0364(10) Uani d . 1 1
H H52 0.3639 0.5879 0.1349 0.044 Uiso calc R 1 1
C C53 0.3929(2) 0.6639(3) 0.0651(3) 0.0448(11) Uani d . 1 1
H H53 0.4190 0.6126 0.0587 0.054 Uiso calc R 1 1
C C54 0.3878(2) 0.7528(3) 0.0293(2) 0.0446(11) Uani d . 1 1
H H54 0.4105 0.7629 -0.0017 0.054 Uiso calc R 1 1
C C55 0.3496(2) 0.8271(3) 0.0389(2) 0.0451(11) Uani d . 1 1
H H55 0.3461 0.8881 0.0141 0.054 Uiso calc R 1 1
C C56 0.3163(2) 0.8133(3) 0.0844(2) 0.0371(10) Uani d . 1 1
H H56 0.2904 0.8652 0.0907 0.045 Uiso calc R 1 1
C C61 0.25851(17) 0.5703(2) 0.1674(2) 0.0281(8) Uani d . 1 1
C C62 0.2248(2) 0.5403(3) 0.0991(2) 0.0365(10) Uani d . 1 1
H H62 0.2127 0.5878 0.0620 0.044 Uiso calc R 1 1
C C63 0.2088(2) 0.4402(3) 0.0854(3) 0.0498(13) Uani d . 1 1
H H63 0.1859 0.4194 0.0389 0.060 Uiso calc R 1 1
C C64 0.2260(2) 0.3714(3) 0.1392(3) 0.0527(14) Uani d . 1 1
H H64 0.2148 0.3035 0.1295 0.063 Uiso calc R 1 1
C C65 0.2591(2) 0.4001(3) 0.2064(3) 0.0465(12) Uani d . 1 1
H H65 0.2706 0.3521 0.2431 0.056 Uiso calc R 1 1
C C66 0.2761(2) 0.4994(3) 0.2213(2) 0.0349(10) Uani d . 1 1
H H66 0.2995 0.5190 0.2679 0.042 Uiso calc R 1 1
C C71 0.08547(18) 0.4719(3) 0.1545(2) 0.0286(9) Uani d . 1 1
C C72 0.1045(2) 0.4398(3) 0.2244(2) 0.0391(10) Uani d . 1 1
H H72 0.1193 0.4871 0.2613 0.047 Uiso calc R 1 1
C C73 0.1020(2) 0.3392(3) 0.2408(3) 0.0522(13) Uani d . 1 1
H H73 0.1148 0.3186 0.2886 0.063 Uiso calc R 1 1
C C74 0.0807(2) 0.2696(3) 0.1875(3) 0.0522(13) Uani d . 1 1
H H74 0.0786 0.2012 0.1985 0.063 Uiso calc R 1 1
C C75 0.0629(2) 0.2996(3) 0.1190(3) 0.0451(11) Uani d . 1 1
H H75 0.0485 0.2515 0.0826 0.054 Uiso calc R 1 1
C C76 0.06535(19) 0.4001(3) 0.1016(2) 0.0361(10) Uani d . 1 1
H H76 0.0533 0.4195 0.0537 0.043 Uiso calc R 1 1
C C81 0.00757(18) 0.6410(2) 0.1179(2) 0.0293(9) Uani d . 1 1
C C82 -0.0208(2) 0.7151(3) 0.0690(2) 0.0433(10) Uani d . 1 1
H H82 0.0023 0.7457 0.0433 0.052 Uiso calc R 1 1
C C83 -0.0815(2) 0.7454(4) 0.0566(3) 0.0538(12) Uani d . 1 1
H H83 -0.0990 0.7971 0.0239 0.065 Uiso calc R 1 1
C C84 -0.1165(2) 0.7004(3) 0.0920(3) 0.0487(12) Uani d . 1 1
H H84 -0.1584 0.7195 0.0827 0.058 Uiso calc R 1 1
C C85 -0.0899(2) 0.6279(3) 0.1406(3) 0.0545(14) Uani d . 1 1
H H85 -0.1135 0.5973 0.1656 0.065 Uiso calc R 1 1
C C86 -0.0290(2) 0.5989(3) 0.1535(3) 0.0477(12) Uani d . 1 1
H H86 -0.0115 0.5487 0.1876 0.057 Uiso calc R 1 1
C C91 0.48233(17) 0.8866(2) 0.3622(2) 0.0274(8) Uani d . 1 1
C C92 0.52103(19) 0.8391(3) 0.4206(2) 0.0386(10) Uani d . 1 1
H H92 0.5048 0.8146 0.4549 0.046 Uiso calc R 1 1
C C93 0.5845(2) 0.8260(4) 0.4305(3) 0.0557(13) Uani d . 1 1
H H93 0.6111 0.7937 0.4715 0.067 Uiso calc R 1 1
C C94 0.6078(2) 0.8606(4) 0.3801(3) 0.0551(14) Uani d . 1 1
H H94 0.6505 0.8522 0.3863 0.066 Uiso calc R 1 1
C C95 0.5693(2) 0.9069(3) 0.3212(3) 0.0493(12) Uani d . 1 1
H H95 0.5853 0.9296 0.2863 0.059 Uiso calc R 1 1
C C96 0.50707(19) 0.9209(3) 0.3121(2) 0.0380(10) Uani d . 1 1
H H96 0.4810 0.9542 0.2714 0.046 Uiso calc R 1 1
C C101 0.40114(18) 1.0472(3) 0.3376(2) 0.0288(9) Uani d . 1 1
C C102 0.3749(2) 1.0896(3) 0.2710(2) 0.0390(10) Uani d . 1 1
H H102 0.3551 1.0483 0.2316 0.047 Uiso calc R 1 1
C C103 0.3777(2) 1.1927(3) 0.2619(3) 0.0485(12) Uani d . 1 1
H H103 0.3599 1.2211 0.2165 0.058 Uiso calc R 1 1
C C104 0.4065(2) 1.2532(3) 0.3192(3) 0.0478(12) Uani d . 1 1
H H104 0.4089 1.3230 0.3129 0.057 Uiso calc R 1 1
C C105 0.4314(2) 1.2125(3) 0.3851(3) 0.0492(12) Uani d . 1 1
H H105 0.4505 1.2542 0.4245 0.059 Uiso calc R 1 1
C C106 0.4286(2) 1.1100(3) 0.3940(2) 0.0413(11) Uani d . 1 1
H H106 0.4459 1.0825 0.4397 0.050 Uiso calc R 1 1
C C111 0.2579(4) 0.4116(4) 0.5242(4) 0.0783(19) Uani d . 1 1
C C112 0.2206(4) 0.4227(4) 0.4528(4) 0.083(2) Uani d . 1 1
H H112 0.1769 0.4305 0.4400 0.099 Uiso calc R 1 1
C C113 0.2501(3) 0.4220(4) 0.3988(4) 0.078(2) Uani d . 1 1
H H113 0.2261 0.4299 0.3506 0.094 Uiso calc R 1 1
C C114 0.3113(4) 0.4101(4) 0.4193(4) 0.0790(18) Uani d . 1 1
H H114 0.3312 0.4101 0.3850 0.095 Uiso calc R 1 1
C C115 0.3466(4) 0.3977(4) 0.4886(4) 0.092(2) Uani d . 1 1
H H115 0.3902 0.3884 0.5012 0.111 Uiso calc R 1 1
C C116 0.3194(3) 0.3985(4) 0.5412(4) 0.0810(19) Uani d . 1 1
H H116 0.3446 0.3897 0.5890 0.097 Uiso calc R 1 1
C C117 0.2305(4) 0.4126(4) 0.5796(5) 0.114(3) Uani d . 1 1
H H11A 0.2558 0.3720 0.6191 0.170 Uiso calc R 1 1
H H11B 0.1884 0.3854 0.5614 0.170 Uiso calc R 1 1
H H11C 0.2290 0.4812 0.5954 0.170 Uiso calc R 1 1

loop_
_atom_site_aniso_label
_atom_site_aniso_U_11
_atom_site_aniso_U_22
_atom_site_aniso_U_33
_atom_site_aniso_U_12
_atom_site_aniso_U_13
_atom_site_aniso_U_23
C1 0.0243(19) 0.0240(16) 0.025(2) 0.0037(14) 0.0118(16) -0.0025(14)
B1 0.020(2) 0.0242(18) 0.023(2) -0.0029(15) 0.0081(17) -0.0021(16)
P1 0.0194(5) 0.0210(4) 0.0257(5) -0.0006(3) 0.0115(4) -0.0030(4)
C2 0.0179(18) 0.0239(16) 0.0235(19) -0.0018(13) 0.0074(15) -0.0031(14)
B2 0.019(2) 0.031(2) 0.023(2) 0.0025(16) 0.0108(17) -0.0006(17)
P2 0.0198(5) 0.0211(4) 0.0248(5) -0.0004(3) 0.0106(4) -0.0025(4)
C3 0.0227(19) 0.0267(17) 0.029(2) -0.0012(14) 0.0107(16) -0.0045(15)
P3 0.0242(5) 0.0278(4) 0.0281(6) -0.0040(4) 0.0109(4) -0.0041(4)
C4 0.0202(19) 0.0251(17) 0.036(2) -0.0001(14) 0.0152(17) -0.0012(15)
P4 0.0233(5) 0.0261(4) 0.0300(6) -0.0040(4) 0.0125(4) -0.0034(4)
C11 0.0221(19) 0.0300(18) 0.031(2) 0.0005(14) 0.0108(17) -0.0057(15)
C12 0.029(2) 0.0370(19) 0.030(2) 0.0106(16) 0.0089(18) 0.0003(17)
C13 0.044(3) 0.040(2) 0.048(3) 0.014(2) 0.007(2) 0.009(2)
C14 0.036(3) 0.056(3) 0.057(3) 0.025(2) 0.003(2) -0.001(2)
C15 0.031(2) 0.063(3) 0.045(3) 0.016(2) 0.014(2) -0.009(2)
C16 0.027(2) 0.046(2) 0.029(2) 0.0051(17) 0.0073(18) -0.0031(17)
C21 0.025(2) 0.0227(16) 0.030(2) -0.0056(14) 0.0078(16) -0.0084(15)
C22 0.024(2) 0.0363(19) 0.030(2) 0.0101(16) 0.0093(17) 0.0028(17)
C23 0.048(3) 0.049(2) 0.039(3) 0.014(2) 0.004(2) 0.005(2)
C24 0.023(2) 0.053(3) 0.062(3) 0.0158(19) 0.000(2) -0.006(2)
C25 0.027(2) 0.050(2) 0.056(3) 0.0012(18) 0.014(2) -0.020(2)
C26 0.023(2) 0.038(2) 0.043(2) -0.0013(16) 0.0150(18) -0.0096(18)
C31 0.024(2) 0.0253(17) 0.037(2) -0.0047(14) 0.0139(18) -0.0103(16)
C32 0.029(2) 0.040(2) 0.046(3) -0.0061(18) 0.012(2) -0.0150(19)
C33 0.037(3) 0.049(3) 0.076(4) -0.015(2) 0.024(3) -0.037(3)
C34 0.044(3) 0.029(2) 0.116(5) -0.011(2) 0.041(3) -0.030(3)
C35 0.038(3) 0.0234(19) 0.105(5) 0.0019(18) 0.034(3) 0.002(2)
C36 0.030(2) 0.0258(18) 0.054(3) -0.0012(16) 0.020(2) 0.0013(18)
C41 0.0198(19) 0.0297(17) 0.024(2) -0.0027(14) 0.0068(16) -0.0053(15)
C42 0.031(2) 0.037(2) 0.039(2) 0.0021(16) 0.019(2) -0.0021(17)
C43 0.041(3) 0.054(2) 0.044(3) 0.002(2) 0.029(2) -0.010(2)
C44 0.038(3) 0.064(3) 0.034(3) -0.006(2) 0.024(2) 0.001(2)
C45 0.039(3) 0.051(2) 0.042(3) 0.001(2) 0.020(2) 0.016(2)
C46 0.032(2) 0.037(2) 0.043(2) 0.0060(17) 0.024(2) 0.0066(18)
C51 0.0177(18) 0.0315(17) 0.0246(19) 0.0005(14) 0.0104(15) -0.0007(15)
C52 0.037(2) 0.036(2) 0.043(3) 0.0046(17) 0.022(2) 0.0022(18)
C53 0.037(3) 0.058(3) 0.052(3) 0.013(2) 0.030(2) 0.000(2)
C54 0.034(3) 0.070(3) 0.039(3) 0.006(2) 0.023(2) 0.006(2)
C55 0.053(3) 0.048(2) 0.045(3) 0.007(2) 0.030(2) 0.015(2)
C56 0.042(3) 0.035(2) 0.040(2) 0.0068(18) 0.021(2) 0.0027(18)
C61 0.0214(19) 0.0262(17) 0.039(2) -0.0008(14) 0.0137(18) -0.0063(16)
C62 0.029(2) 0.040(2) 0.038(3) 0.0008(17) 0.0087(19) -0.0092(18)
C63 0.037(3) 0.051(3) 0.059(3) -0.012(2) 0.012(2) -0.030(2)
C64 0.041(3) 0.027(2) 0.095(4) -0.0052(18) 0.029(3) -0.014(2)
C65 0.042(3) 0.0245(18) 0.074(4) 0.0036(18) 0.021(3) 0.002(2)
C66 0.032(2) 0.0275(18) 0.046(3) -0.0010(16) 0.015(2) -0.0013(18)
C71 0.0212(19) 0.0277(17) 0.037(2) -0.0006(15) 0.0095(17) -0.0013(16)
C72 0.042(3) 0.034(2) 0.040(3) -0.0075(18) 0.013(2) -0.0047(18)
C73 0.061(3) 0.041(2) 0.048(3) -0.009(2) 0.009(2) 0.006(2)
C74 0.050(3) 0.029(2) 0.072(4) -0.0055(19) 0.013(3) 0.006(2)
C75 0.041(3) 0.033(2) 0.054(3) -0.0074(19) 0.005(2) -0.011(2)
C76 0.033(2) 0.0337(19) 0.038(3) -0.0049(17) 0.0082(19) -0.0051(18)
C81 0.026(2) 0.0271(17) 0.036(2) -0.0081(15) 0.0120(18) -0.0100(16)
C82 0.032(2) 0.063(3) 0.034(2) 0.004(2) 0.0098(19) 0.006(2)
C83 0.034(3) 0.077(3) 0.047(3) 0.011(2) 0.010(2) 0.011(2)
C84 0.028(2) 0.052(3) 0.063(3) -0.002(2) 0.012(2) -0.018(2)
C85 0.043(3) 0.039(2) 0.101(4) -0.005(2) 0.049(3) -0.006(2)
C86 0.049(3) 0.033(2) 0.075(3) -0.0004(19) 0.038(3) 0.002(2)
C91 0.0239(19) 0.0245(16) 0.031(2) -0.0047(14) 0.0064(17) -0.0063(15)
C92 0.027(2) 0.042(2) 0.043(3) -0.0022(17) 0.0078(19) -0.0095(19)
C93 0.035(3) 0.059(3) 0.060(3) 0.009(2) -0.001(2) -0.010(2)
C94 0.021(2) 0.063(3) 0.080(4) 0.000(2) 0.015(3) -0.027(3)
C95 0.040(3) 0.050(2) 0.068(3) -0.012(2) 0.031(3) -0.021(2)
C96 0.032(2) 0.037(2) 0.053(3) -0.0035(17) 0.024(2) -0.0032(19)
C101 0.027(2) 0.0273(17) 0.038(2) -0.0013(15) 0.0198(18) -0.0068(16)
C102 0.045(3) 0.033(2) 0.040(3) -0.0032(18) 0.016(2) -0.0007(18)
C103 0.066(3) 0.032(2) 0.051(3) -0.002(2) 0.025(2) 0.005(2)
C104 0.057(3) 0.0224(18) 0.068(3) -0.0023(19) 0.026(3) 0.002(2)
C105 0.055(3) 0.034(2) 0.057(3) -0.012(2) 0.017(3) -0.012(2)
C106 0.045(3) 0.035(2) 0.043(3) -0.0003(19) 0.014(2) -0.0026(19)
C111 0.100(5) 0.033(2) 0.102(6) -0.004(3) 0.035(5) -0.004(3)
C112 0.084(5) 0.035(3) 0.112(6) -0.007(3) 0.011(5) -0.007(3)
C113 0.065(4) 0.048(3) 0.102(5) 0.001(3) 0.003(4) -0.009(3)
C114 0.103(6) 0.045(3) 0.086(5) -0.006(3) 0.028(4) -0.003(3)
C115 0.126(7) 0.066(4) 0.080(5) 0.001(4) 0.028(5) -0.002(3)
C116 0.064(4) 0.052(3) 0.120(6) 0.001(3) 0.022(4) -0.008(3)
C117 0.158(8) 0.037(3) 0.192(9) -0.015(4) 0.119(7) -0.011(4)

loop_
_atom_type_symbol
_atom_type_description
_atom_type_scat_dispersion_real
_atom_type_scat_dispersion_imag
_atom_type_scat_source
C C 0.0033 0.0016 'International Tables Vol C Tables 4.2.6.8 and 6.1.1.4'
H H 0.0000 0.0000 'International Tables Vol C Tables 4.2.6.8 and 6.1.1.4'
B B 0.0013 0.0007 'International Tables Vol C Tables 4.2.6.8 and 6.1.1.4'
P P 0.1023 0.0942 'International Tables Vol C Tables 4.2.6.8 and 6.1.1.4'

loop_
_geom_angle_atom_site_label_1
_geom_angle_atom_site_label_2
_geom_angle_atom_site_label_3
_geom_angle
B1 C1 P2 120.7(2)
B1 C1 H1A 107.2
P2 C1 H1A 107.2
B1 C1 H1B 107.2
P2 C1 H1B 107.2
H1A C1 H1B 106.8
C11 B1 C3 113.0(3)
C11 B1 C1 111.1(3)
C3 B1 C1 114.2(3)
C11 B1 P1 109.8(2)
C3 B1 P1 101.7(2)
C1 B1 P1 106.3(2)
C2 P1 C31 108.43(17)
C2 P1 C41 106.49(17)
C31 P1 C41 100.33(17)
C2 P1 B1 110.01(17)
C31 P1 B1 118.43(17)
C41 P1 B1 112.22(17)
B2 C2 P1 119.2(2)
B2 C2 H2A 107.5
P1 C2 H2A 107.5
B2 C2 H2B 107.5
P1 C2 H2B 107.5
H2A C2 H2B 107.0
C21 B2 C4 112.2(3)
C21 B2 C2 111.4(3)
C4 B2 C2 113.2(3)
C21 B2 P2 110.6(2)
C4 B2 P2 103.4(3)
C2 B2 P2 105.5(2)
C1 P2 C51 107.30(16)
C1 P2 C61 107.99(17)
C51 P2 C61 101.59(17)
C1 P2 B2 108.89(16)
C51 P2 B2 112.13(17)
C61 P2 B2 118.28(18)
B1 C3 P3 114.1(3)
B1 C3 H3A 108.7
P3 C3 H3A 108.7
B1 C3 H3B 108.7
P3 C3 H3B 108.7
H3A C3 H3B 107.6
C81 P3 C71 99.50(17)
C81 P3 C3 102.97(17)
C71 P3 C3 102.16(17)
B2 C4 P4 111.2(3)
B2 C4 H4A 109.4
P4 C4 H4A 109.4
B2 C4 H4B 109.4
P4 C4 H4B 109.4
H4A C4 H4B 108.0
C4 P4 C101 103.52(17)
C4 P4 C91 103.72(17)
C101 P4 C91 96.75(16)
C16 C11 C12 115.3(3)
C16 C11 B1 121.9(3)
C12 C11 B1 122.8(3)
C13 C12 C11 122.1(4)
C13 C12 H12 118.9
C11 C12 H12 118.9
C14 C13 C12 120.9(4)
C14 C13 H13 119.6
C12 C13 H13 119.6
C13 C14 C15 118.7(4)
C13 C14 H14 120.6
C15 C14 H14 120.6
C14 C15 C16 121.1(4)
C14 C15 H15 119.5
C16 C15 H15 119.5
C15 C16 C11 121.8(4)
C15 C16 H16 119.1
C11 C16 H16 119.1
C22 C21 C26 115.7(3)
C22 C21 B2 123.7(3)
C26 C21 B2 120.5(3)
C21 C22 C23 122.5(4)
C21 C22 H22 118.8
C23 C22 H22 118.8
C24 C23 C22 120.1(4)
C24 C23 H23 120.0
C22 C23 H23 120.0
C25 C24 C23 118.8(4)
C25 C24 H24 120.6
C23 C24 H24 120.6
C24 C25 C26 121.1(4)
C24 C25 H25 119.5
C26 C25 H25 119.5
C25 C26 C21 121.8(4)
C25 C26 H26 119.1
C21 C26 H26 119.1
C36 C31 C32 119.5(3)
C36 C31 P1 121.5(3)
C32 C31 P1 118.8(3)
C33 C32 C31 119.8(4)
C33 C32 H32 120.1
C31 C32 H32 120.1
C34 C33 C32 120.8(5)
C34 C33 H33 119.6
C32 C33 H33 119.6
C35 C34 C33 120.0(4)
C35 C34 H34 120.0
C33 C34 H34 120.0
C34 C35 C36 120.2(5)
C34 C35 H35 119.9
C36 C35 H35 119.9
C31 C36 C35 119.6(4)
C31 C36 H36 120.2
C35 C36 H36 120.2
C42 C41 C46 118.2(3)
C42 C41 P1 120.0(3)
C46 C41 P1 121.7(3)
C43 C42 C41 120.7(4)
C43 C42 H42 119.6
C41 C42 H42 119.6
C44 C43 C42 120.5(4)
C44 C43 H43 119.7
C42 C43 H43 119.7
C43 C44 C45 120.1(4)
C43 C44 H44 120.0
C45 C44 H44 120.0
C44 C45 C46 120.0(4)
C44 C45 H45 120.0
C46 C45 H45 120.0
C45 C46 C41 120.4(4)
C45 C46 H46 119.8
C41 C46 H46 119.8
C56 C51 C52 118.1(3)
C56 C51 P2 122.7(3)
C52 C51 P2 119.1(3)
C53 C52 C51 121.1(4)
C53 C52 H52 119.4
C51 C52 H52 119.4
C54 C53 C52 120.2(4)
C54 C53 H53 119.9
C52 C53 H53 119.9
C53 C54 C55 119.7(4)
C53 C54 H54 120.2
C55 C54 H54 120.2
C54 C55 C56 120.7(4)
C54 C55 H55 119.6
C56 C55 H55 119.6
C55 C56 C51 120.2(4)
C55 C56 H56 119.9
C51 C56 H56 119.9
C62 C61 C66 119.5(3)
C62 C61 P2 118.8(3)
C66 C61 P2 121.7(3)
C61 C62 C63 119.6(4)
C61 C62 H62 120.2
C63 C62 H62 120.2
C64 C63 C62 120.2(4)
C64 C63 H63 119.9
C62 C63 H63 119.9
C65 C64 C63 120.7(4)
C65 C64 H64 119.7
C63 C64 H64 119.7
C64 C65 C66 120.2(4)
C64 C65 H65 119.9
C66 C65 H65 119.9
C65 C66 C61 119.8(4)
C65 C66 H66 120.1
C61 C66 H66 120.1
C76 C71 C72 118.0(3)
C76 C71 P3 117.7(3)
C72 C71 P3 124.3(3)
C73 C72 C71 121.0(4)
C73 C72 H72 119.5
C71 C72 H72 119.5
C74 C73 C72 120.0(4)
C74 C73 H73 120.0
C72 C73 H73 120.0
C75 C74 C73 119.8(4)
C75 C74 H74 120.1
C73 C74 H74 120.1
C74 C75 C76 121.0(4)
C74 C75 H75 119.5
C76 C75 H75 119.5
C71 C76 C75 120.3(4)
C71 C76 H76 119.9
C75 C76 H76 119.9
C86 C81 C82 116.0(4)
C86 C81 P3 125.8(3)
C82 C81 P3 118.2(3)
C83 C82 C81 122.2(4)
C83 C82 H82 118.9
C81 C82 H82 118.9
C84 C83 C82 120.0(4)
C84 C83 H83 120.0
C82 C83 H83 120.0
C85 C84 C83 119.2(4)
C85 C84 H84 120.4
C83 C84 H84 120.4
C84 C85 C86 120.5(4)
C84 C85 H85 119.7
C86 C85 H85 119.7
C85 C86 C81 122.0(4)
C85 C86 H86 119.0
C81 C86 H86 119.0
C92 C91 C96 118.4(4)
C92 C91 P4 118.4(3)
C96 C91 P4 123.0(3)
C91 C92 C93 121.1(4)
C91 C92 H92 119.5
C93 C92 H92 119.5
C94 C93 C92 119.3(5)
C94 C93 H93 120.3
C92 C93 H93 120.3
C95 C94 C93 120.0(4)
C95 C94 H94 120.0
C93 C94 H94 120.0
C94 C95 C96 120.5(5)
C94 C95 H95 119.8
C96 C95 H95 119.8
C95 C96 C91 120.7(4)
C95 C96 H96 119.6
C91 C96 H96 119.6
C106 C101 C102 118.2(3)
C106 C101 P4 116.9(3)
C102 C101 P4 124.9(3)
C101 C102 C103 120.3(4)
C101 C102 H102 119.8
C103 C102 H102 119.8
C104 C103 C102 120.0(4)
C104 C103 H103 120.0
C102 C103 H103 120.0
C105 C104 C103 120.1(4)
C105 C104 H104 120.0
C103 C104 H104 120.0
C104 C105 C106 119.8(4)
C104 C105 H105 120.1
C106 C105 H105 120.1
C101 C106 C105 121.5(4)
C101 C106 H106 119.2
C105 C106 H106 119.2
C116 C111 C112 119.5(7)
C116 C111 C117 119.4(8)
C112 C111 C117 121.0(8)
C111 C112 C113 119.3(7)
C111 C112 H112 120.4
C113 C112 H112 120.4
C114 C113 C112 118.2(7)
C114 C113 H113 120.9
C112 C113 H113 120.9
C113 C114 C115 121.8(8)
C113 C114 H114 119.1
C115 C114 H114 119.1
C114 C115 C116 121.1(8)
C114 C115 H115 119.5
C116 C115 H115 119.5
C111 C116 C115 120.2(8)
C111 C116 H116 119.9
C115 C116 H116 119.9
C111 C117 H11A 109.5
C111 C117 H11B 109.5
H11A C117 H11B 109.5
C111 C117 H11C 109.5
H11A C117 H11C 109.5
H11B C117 H11C 109.5

loop_
_geom_bond_atom_site_label_1
_geom_bond_atom_site_label_2
_geom_bond_distance
C1 B1 1.663(5)
C1 P2 1.824(4)
C1 H1A 0.9900
C1 H1B 0.9900
B1 C11 1.626(5)
B1 C3 1.654(5)
B1 P1 2.032(4)
P1 C2 1.814(4)
P1 C31 1.836(3)
P1 C41 1.839(4)
C2 B2 1.677(5)
C2 H2A 0.9900
C2 H2B 0.9900
B2 C21 1.640(5)
B2 C4 1.645(5)
B2 P2 2.018(4)
P2 C51 1.832(4)
P2 C61 1.836(3)
C3 P3 1.865(4)
C3 H3A 0.9900
C3 H3B 0.9900
P3 C81 1.845(4)
P3 C71 1.858(4)
C4 P4 1.850(4)
C4 H4A 0.9900
C4 H4B 0.9900
P4 C101 1.858(4)
P4 C91 1.859(4)
C11 C16 1.407(5)
C11 C12 1.410(6)
C12 C13 1.399(5)
C12 H12 0.9500
C13 C14 1.369(7)
C13 H13 0.9500
C14 C15 1.377(7)
C14 H14 0.9500
C15 C16 1.397(6)
C15 H15 0.9500
C16 H16 0.9500
C21 C22 1.396(5)
C21 C26 1.419(5)
C22 C23 1.401(6)
C22 H22 0.9500
C23 C24 1.392(7)
C23 H23 0.9500
C24 C25 1.379(7)
C24 H24 0.9500
C25 C26 1.389(6)
C25 H25 0.9500
C26 H26 0.9500
C31 C36 1.394(6)
C31 C32 1.392(6)
C32 C33 1.393(6)
C32 H32 0.9500
C33 C34 1.379(8)
C33 H33 0.9500
C34 C35 1.370(8)
C34 H34 0.9500
C35 C36 1.412(6)
C35 H35 0.9500
C36 H36 0.9500
C41 C42 1.396(5)
C41 C46 1.405(5)
C42 C43 1.394(6)
C42 H42 0.9500
C43 C44 1.374(6)
C43 H43 0.9500
C44 C45 1.384(6)
C44 H44 0.9500
C45 C46 1.403(6)
C45 H45 0.9500
C46 H46 0.9500
C51 C56 1.397(5)
C51 C52 1.405(5)
C52 C53 1.384(6)
C52 H52 0.9500
C53 C54 1.381(6)
C53 H53 0.9500
C54 C55 1.383(6)
C54 H54 0.9500
C55 C56 1.394(6)
C55 H55 0.9500
C56 H56 0.9500
C61 C62 1.395(6)
C61 C66 1.400(6)
C62 C63 1.397(6)
C62 H62 0.9500
C63 C64 1.379(7)
C63 H63 0.9500
C64 C65 1.369(7)
C64 H64 0.9500
C65 C66 1.393(5)
C65 H65 0.9500
C66 H66 0.9500
C71 C76 1.397(5)
C71 C72 1.400(6)
C72 C73 1.397(6)
C72 H72 0.9500
C73 C74 1.386(7)
C73 H73 0.9500
C74 C75 1.365(7)
C74 H74 0.9500
C75 C76 1.401(6)
C75 H75 0.9500
C76 H76 0.9500
C81 C86 1.395(6)
C81 C82 1.398(6)
C82 C83 1.387(6)
C82 H82 0.9500
C83 C84 1.380(7)
C83 H83 0.9500
C84 C85 1.371(7)
C84 H84 0.9500
C85 C86 1.386(6)
C85 H85 0.9500
C86 H86 0.9500
C91 C92 1.370(6)
C91 C96 1.396(5)
C92 C93 1.410(6)
C92 H92 0.9500
C93 C94 1.380(8)
C93 H93 0.9500
C94 C95 1.368(7)
C94 H94 0.9500
C95 C96 1.385(6)
C95 H95 0.9500
C96 H96 0.9500
C101 C106 1.386(6)
C101 C102 1.396(6)
C102 C103 1.401(6)
C102 H102 0.9500
C103 C104 1.386(7)
C103 H103 0.9500
C104 C105 1.373(7)
C104 H104 0.9500
C105 C106 1.393(6)
C105 H105 0.9500
C106 H106 0.9500
C111 C116 1.343(9)
C111 C112 1.415(9)
C111 C117 1.456(10)
C112 C113 1.465(10)
C112 H112 0.9500
C113 C114 1.331(9)
C113 H113 0.9500
C114 C115 1.370(9)
C114 H114 0.9500
C115 C116 1.403(10)
C115 H115 0.9500
C116 H116 0.9500
C117 H11A 0.9800
C117 H11B 0.9800
C117 H11C 0.9800

loop_
_geom_torsion_atom_site_label_1
_geom_torsion_atom_site_label_2
_geom_torsion_atom_site_label_3
_geom_torsion_atom_site_label_4
_geom_torsion
P2 C1 B1 C11 172.9(2)
P2 C1 B1 C3 -57.8(4)
P2 C1 B1 P1 53.5(3)
C11 B1 P1 C2 -167.3(2)
C3 B1 P1 C2 72.8(3)
C1 B1 P1 C2 -47.0(3)
C11 B1 P1 C31 -41.8(3)
C3 B1 P1 C31 -161.8(2)
C1 B1 P1 C31 78.4(3)
C11 B1 P1 C41 74.3(3)
C3 B1 P1 C41 -45.6(3)
C1 B1 P1 C41 -165.4(2)
C31 P1 C2 B2 -73.9(3)
C41 P1 C2 B2 178.9(3)
B1 P1 C2 B2 57.1(3)
P1 C2 B2 C21 -177.9(2)
P1 C2 B2 C4 54.6(4)
P1 C2 B2 P2 -57.8(3)
B1 C1 P2 C51 -179.1(3)
B1 C1 P2 C61 72.0(3)
B1 C1 P2 B2 -57.6(3)
C21 B2 P2 C1 172.2(2)
C4 B2 P2 C1 -67.6(3)
C2 B2 P2 C1 51.6(3)
C21 B2 P2 C51 -69.2(3)
C4 B2 P2 C51 51.0(3)
C2 B2 P2 C51 170.2(2)
C21 B2 P2 C61 48.5(3)
C4 B2 P2 C61 168.7(2)
C2 B2 P2 C61 -72.1(3)
C11 B1 C3 P3 65.8(4)
C1 B1 C3 P3 -62.5(4)
P1 B1 C3 P3 -176.54(19)
B1 C3 P3 C81 -92.8(3)
B1 C3 P3 C71 164.4(3)
C21 B2 C4 P4 -62.1(3)
C2 B2 C4 P4 65.0(3)
P2 B2 C4 P4 178.66(18)
B2 C4 P4 C101 -164.8(2)
B2 C4 P4 C91 94.7(3)
C3 B1 C11 C16 48.0(5)
C1 B1 C11 C16 177.9(3)
P1 B1 C11 C16 -64.8(4)
C3 B1 C11 C12 -130.5(4)
C1 B1 C11 C12 -0.5(5)
P1 B1 C11 C12 116.8(4)
C16 C11 C12 C13 3.4(6)
B1 C11 C12 C13 -178.1(4)
C11 C12 C13 C14 -1.8(7)
C12 C13 C14 C15 -0.1(7)
C13 C14 C15 C16 0.3(7)
C14 C15 C16 C11 1.5(7)
C12 C11 C16 C15 -3.2(6)
B1 C11 C16 C15 178.3(4)
C4 B2 C21 C22 131.3(4)
C2 B2 C21 C22 3.2(5)
P2 B2 C21 C22 -113.8(3)
C4 B2 C21 C26 -45.0(4)
C2 B2 C21 C26 -173.1(3)
P2 B2 C21 C26 69.8(4)
C26 C21 C22 C23 -2.4(5)
B2 C21 C22 C23 -178.9(4)
C21 C22 C23 C24 2.3(7)
C22 C23 C24 C25 -1.3(7)
C23 C24 C25 C26 0.5(7)
C24 C25 C26 C21 -0.8(6)
C22 C21 C26 C25 1.6(5)
B2 C21 C26 C25 178.2(4)
C2 P1 C31 C36 126.3(3)
C41 P1 C31 C36 -122.3(3)
B1 P1 C31 C36 0.1(4)
C2 P1 C31 C32 -57.4(4)
C41 P1 C31 C32 54.0(3)
B1 P1 C31 C32 176.4(3)
C36 C31 C32 C33 0.6(6)
P1 C31 C32 C33 -175.8(3)
C31 C32 C33 C34 -0.5(7)
C32 C33 C34 C35 0.1(7)
C33 C34 C35 C36 0.2(7)
C32 C31 C36 C35 -0.3(6)
P1 C31 C36 C35 176.0(3)
C34 C35 C36 C31 -0.1(7)
C2 P1 C41 C42 150.7(3)
C31 P1 C41 C42 37.8(3)
B1 P1 C41 C42 -88.9(3)
C2 P1 C41 C46 -30.1(4)
C31 P1 C41 C46 -143.0(3)
B1 P1 C41 C46 90.3(3)
C46 C41 C42 C43 0.2(6)
P1 C41 C42 C43 179.4(3)
C41 C42 C43 C44 -0.3(7)
C42 C43 C44 C45 0.1(7)
C43 C44 C45 C46 0.2(7)
C44 C45 C46 C41 -0.3(7)
C42 C41 C46 C45 0.1(6)
P1 C41 C46 C45 -179.1(3)
C1 P2 C51 C56 29.9(4)
C61 P2 C51 C56 143.1(3)
B2 P2 C51 C56 -89.6(4)
C1 P2 C51 C52 -152.8(3)
C61 P2 C51 C52 -39.6(3)
B2 P2 C51 C52 87.7(3)
C56 C51 C52 C53 -0.4(6)
P2 C51 C52 C53 -177.9(4)
C51 C52 C53 C54 0.2(7)
C52 C53 C54 C55 -0.1(7)
C53 C54 C55 C56 0.2(7)
C54 C55 C56 C51 -0.4(7)
C52 C51 C56 C55 0.5(6)
P2 C51 C56 C55 177.9(4)
C1 P2 C61 C62 58.3(4)
C51 P2 C61 C62 -54.4(3)
B2 P2 C61 C62 -177.6(3)
C1 P2 C61 C66 -123.4(3)
C51 P2 C61 C66 123.9(3)
B2 P2 C61 C66 0.8(4)
C66 C61 C62 C63 0.3(6)
P2 C61 C62 C63 178.7(3)
C61 C62 C63 C64 0.3(7)
C62 C63 C64 C65 -0.3(7)
C63 C64 C65 C66 -0.2(7)
C64 C65 C66 C61 0.7(7)
C62 C61 C66 C65 -0.8(6)
P2 C61 C66 C65 -179.1(3)
C81 P3 C71 C76 88.4(3)
C3 P3 C71 C76 -166.1(3)
C81 P3 C71 C72 -93.6(4)
C3 P3 C71 C72 12.0(4)
C76 C71 C72 C73 -1.5(7)
P3 C71 C72 C73 -179.5(4)
C71 C72 C73 C74 0.3(8)
C72 C73 C74 C75 0.6(8)
C73 C74 C75 C76 -0.3(8)
C72 C71 C76 C75 1.8(6)
P3 C71 C76 C75 180.0(3)
C74 C75 C76 C71 -0.9(7)
C71 P3 C81 C86 26.5(4)
C3 P3 C81 C86 -78.4(4)
C71 P3 C81 C82 -150.6(3)
C3 P3 C81 C82 104.5(3)
C86 C81 C82 C83 0.2(6)
P3 C81 C82 C83 177.6(4)
C81 C82 C83 C84 -1.6(7)
C82 C83 C84 C85 1.9(7)
C83 C84 C85 C86 -0.9(7)
C84 C85 C86 C81 -0.4(7)
C82 C81 C86 C85 0.7(6)
P3 C81 C86 C85 -176.5(4)
C4 P4 C91 C92 -126.4(3)
C101 P4 C91 C92 127.9(3)
C4 P4 C91 C96 59.0(3)
C101 P4 C91 C96 -46.8(3)
C96 C91 C92 C93 0.8(6)
P4 C91 C92 C93 -174.1(3)
C91 C92 C93 C94 -0.8(6)
C92 C93 C94 C95 -0.1(7)
C93 C94 C95 C96 1.0(7)
C94 C95 C96 C91 -1.1(6)
C92 C91 C96 C95 0.1(6)
P4 C91 C96 C95 174.8(3)
C4 P4 C101 C106 174.0(3)
C91 P4 C101 C106 -80.0(3)
C4 P4 C101 C102 -4.9(4)
C91 P4 C101 C102 101.0(4)
C106 C101 C102 C103 1.3(6)
P4 C101 C102 C103 -179.8(4)
C101 C102 C103 C104 -0.2(7)
C102 C103 C104 C105 -1.0(8)
C103 C104 C105 C106 1.0(8)
C102 C101 C106 C105 -1.2(7)
P4 C101 C106 C105 179.7(4)
C104 C105 C106 C101 0.1(8)
C116 C111 C112 C113 -1.4(8)
C117 C111 C112 C113 179.5(4)
C111 C112 C113 C114 0.5(8)
C112 C113 C114 C115 0.6(8)
C113 C114 C115 C116 -0.9(9)
C112 C111 C116 C115 1.2(8)
C117 C111 C116 C115 -179.7(5)
C114 C115 C116 C111 0.0(9)
